data_7242116
loop_
_publ_author_name
'Zhang, Mei-Li'
'Bai, Ye'
'Ren, Yi-Xia'
'Wang, Ji-Jiang'
'Yang, Xiao-Gang'
'Ma, Lu-Fang'

_publ_section_title
;
 Structural diversity and photocatalytic activity of six Co(ii)/Ni(ii)
 complexes with three flexible phenylenediacetate isomers
;
_journal_issue 7
_journal_name_full CrystEngComm
_journal_page_first 1616
_journal_page_last 1627
_journal_paper_doi 10.1039/D0CE01702G
_journal_volume 23
_journal_year 2021
_chemical_formula_moiety 'C28 H23 Co N6 O4'
_chemical_formula_sum 'C28 H23 Co N6 O4'
_chemical_formula_weight 566.45
_space_group_crystal_system triclinic
_space_group_IT_number 2
_space_group_name_Hall '-P 1'
_space_group_name_H-M_alt 'P -1'
_atom_sites_solution_hydrogens geom
_atom_sites_solution_primary iterative
_audit_creation_date 2018-12-20
_audit_creation_method
;
Olex2 1.2
(compiled 2018.05.29 svn.r3508 for OlexSys, GUI svn.r5506)
;
_audit_update_record
;
2019-11-16 deposited with the CCDC.	2021-01-18 downloaded from the CCDC.
;
_cell_angle_alpha 96.661(9)
_cell_angle_beta 92.025(9)
_cell_angle_gamma 111.918(8)
_cell_formula_units_Z 2
_cell_length_a 9.031(5)
_cell_length_b 9.063(6)
_cell_length_c 16.232(10)
_cell_measurement_reflns_used 4625
_cell_measurement_temperature 296(2)
_cell_measurement_theta_max 28.330
_cell_measurement_theta_min 2.446
_cell_volume 1219.7(13)
_computing_cell_refinement 'SAINT v7.68A (Bruker, 2009)'
_computing_data_reduction 'SAINT v7.68A (Bruker, 2009)'
_computing_molecular_graphics 'Olex2 (Dolomanov et al., 2009)'
_computing_publication_material 'Olex2 (Dolomanov et al., 2009)'
_computing_structure_refinement 'XL (Sheldrick, 2008)'
_computing_structure_solution
;
Superflip (Palatinus & Chapuis, 2007;Palatinus & van der Lee, 2008;
Palatinus et al., 2012)
;
_diffrn_ambient_temperature 296.15
_diffrn_measured_fraction_theta_full 0.989
_diffrn_measured_fraction_theta_max 0.915
_diffrn_measurement_device_type 'CCD area detector'
_diffrn_measurement_method 'phi and omega scans'
_diffrn_radiation_monochromator graphite
_diffrn_radiation_type MoK\a
_diffrn_radiation_wavelength 0.71073
_diffrn_reflns_av_R_equivalents 0.0088
_diffrn_reflns_av_unetI/netI 0.0187
_diffrn_reflns_Laue_measured_fraction_full 0.989
_diffrn_reflns_Laue_measured_fraction_max 0.915
_diffrn_reflns_limit_h_max 12
_diffrn_reflns_limit_h_min -9
_diffrn_reflns_limit_k_max 10
_diffrn_reflns_limit_k_min -11
_diffrn_reflns_limit_l_max 21
_diffrn_reflns_limit_l_min -16
_diffrn_reflns_number 7553
_diffrn_reflns_point_group_measured_fraction_full 0.989
_diffrn_reflns_point_group_measured_fraction_max 0.915
_diffrn_reflns_theta_full 25.242
_diffrn_reflns_theta_max 28.368
_diffrn_reflns_theta_min 1.268
_exptl_absorpt_coefficient_mu 0.753
_exptl_absorpt_correction_T_max 0.7457
_exptl_absorpt_correction_T_min 0.6654
_exptl_absorpt_correction_type multi-scan
_exptl_absorpt_process_details
;
SADABS-2008/1 (Bruker,2008) was used for absorption correction.
wR2(int) was 0.0339 before and 0.0189 after correction.
The Ratio of minimum to maximum transmission is 0.8923.
The \l/2 correction factor is 0.0015.
;
_exptl_crystal_colour colorless
_exptl_crystal_density_diffrn 1.542
_exptl_crystal_description block
_exptl_crystal_F_000 584
_exptl_crystal_size_max 0.28
_exptl_crystal_size_mid 0.21
_exptl_crystal_size_min 0.13
_refine_diff_density_max 0.648
_refine_diff_density_min -0.613
_refine_diff_density_rms 0.059
_refine_ls_extinction_method none
_refine_ls_goodness_of_fit_ref 1.037
_refine_ls_hydrogen_treatment constr
_refine_ls_matrix_type full
_refine_ls_number_parameters 352
_refine_ls_number_reflns 5585
_refine_ls_number_restraints 0
_refine_ls_restrained_S_all 1.037
_refine_ls_R_factor_all 0.0472
_refine_ls_R_factor_gt 0.0409
_refine_ls_shift/su_max 0.000
_refine_ls_shift/su_mean 0.000
_refine_ls_structure_factor_coef Fsqd
_refine_ls_weighting_details 'w=1/[\s^2^(Fo^2^)+(0.0635P)^2^+0.7717P] where P=(Fo^2^+2Fc^2^)/3'
_refine_ls_weighting_scheme calc
_refine_ls_wR_factor_gt 0.1113
_refine_ls_wR_factor_ref 0.1168
_reflns_Friedel_coverage 0.000
_reflns_number_gt 4889
_reflns_number_total 5585
_reflns_threshold_expression 'I > 2\s(I)'
_cod_data_source_file d0ce01702g2.cif
_cod_data_source_block 111_CCDC1
_cod_depositor_comments 'Adding full bibliography for 7242112--7242117.cif.'
_cod_original_cell_volume 1219.8(13)
_cod_database_code 7242116
_shelx_shelxl_version_number 2016/6
_shelx_space_group_comment
;
The symmetry employed for this shelxl refinement is uniquely defined
by the following loop, which should always be used as a source of
symmetry information in preference to the above space-group names.
They are only intended as comments.
;
_shelx_estimated_absorpt_t_max 0.908
_shelx_estimated_absorpt_t_min 0.817
_olex2_refinement_description
;
1. Fixed Uiso
 At 1.2 times of:
  All C(H) groups, All C(H,H) groups
2.a Secondary CH2 refined with riding coordinates:
 C2(H2A,H2B), C9(H9A,H9B)
2.b Aromatic/amide H refined with riding coordinates:
 C11(H11), C25(H25), C28(H28), C23(H23), C27(H27), C12(H12), C8(H8), C24(H24),
 C15(H15), C22(H22), C16(H16), C18(H18), C6(H6), C13(H13), C21(H21), C19(H19),
 C4(H4), C20(H20), C5(H5)
;
_olex2_submission_special_instructions 'No special instructions were received'

loop_
_space_group_symop_operation_xyz
'x, y, z'
'-x, -y, -z'

loop_
_atom_site_label
_atom_site_type_symbol
_atom_site_fract_x
_atom_site_fract_y
_atom_site_fract_z
_atom_site_U_iso_or_equiv
_atom_site_adp_type
_atom_site_occupancy
_atom_site_site_symmetry_order
_atom_site_calc_flag
_atom_site_refinement_flags_posn
_atom_site_refinement_flags_adp
_atom_site_refinement_flags_occupancy
_atom_site_disorder_assembly
_atom_site_disorder_group
Co1 Co 0.14069(3) 0.21663(3) 0.76578(2) 0.03331(10) Uani 1 1 d . . . . .
O4 O 0.3816(2) 0.3583(2) 0.81920(14) 0.0657(6) Uani 1 1 d . . . . .
O2 O 1.1421(2) 1.0092(2) 0.79494(14) 0.0576(5) Uani 1 1 d . . . . .
O3 O 0.2240(2) 0.4854(3) 0.80715(14) 0.0686(6) Uani 1 1 d . . . . .
N1 N 0.1613(2) 0.2707(2) 0.64559(11) 0.0396(4) Uani 1 1 d . . . . .
N5 N -0.0748(2) 0.1954(2) 0.80948(12) 0.0402(4) Uani 1 1 d . . . . .
N6 N -0.2816(2) 0.1387(2) 0.88512(11) 0.0333(4) Uani 1 1 d . . . . .
N3 N 0.4281(2) 0.9393(2) 0.36564(12) 0.0422(4) Uani 1 1 d . . . . .
N2 N 0.2126(2) 0.4079(2) 0.53931(11) 0.0418(4) Uani 1 1 d . . . . .
O1 O 0.9846(3) 0.9053(3) 0.68095(14) 0.0839(7) Uani 1 1 d . . . . .
C11 C 0.2151(3) 0.4160(3) 0.62298(14) 0.0438(5) Uani 1 1 d . . . . .
H11 H 0.249915 0.511168 0.659853 0.053 Uiso 1 1 calc R . . . .
C26 C -0.3928(2) 0.0674(2) 0.94349(12) 0.0315(4) Uani 1 1 d . . . . .
C25 C -0.1545(3) 0.1024(3) 0.86311(13) 0.0367(4) Uani 1 1 d . . . . .
H25 H -0.127187 0.022961 0.883004 0.044 Uiso 1 1 calc R . . . .
C3 C 0.9086(3) 0.6896(2) 0.83852(15) 0.0397(5) Uani 1 1 d . . . . .
C7 C 0.6491(3) 0.6484(2) 0.88910(14) 0.0362(4) Uani 1 1 d . . . . .
C28 C -0.3422(2) 0.0117(2) 1.01127(13) 0.0343(4) Uani 1 1 d . . . . .
H28 H -0.236677 0.019985 1.018433 0.041 Uiso 1 1 calc R . . . .
N4 N 0.4483(3) 1.1653(3) 0.31834(19) 0.0717(8) Uani 1 1 d . . . . .
C23 C -0.1557(3) 0.2937(3) 0.79622(15) 0.0455(5) Uani 1 1 d . . . . .
H23 H -0.126684 0.371608 0.760792 0.055 Uiso 1 1 calc R . . . .
C27 C -0.5502(2) 0.0560(2) 0.93205(13) 0.0346(4) Uani 1 1 d . . . . .
H27 H -0.582933 0.093584 0.886646 0.041 Uiso 1 1 calc R . . . .
C10 C 0.3566(3) 0.4841(3) 0.83028(13) 0.0400(5) Uani 1 1 d . . . . .
C14 C 0.2633(3) 0.5412(3) 0.49326(13) 0.0408(5) Uani 1 1 d . . . . .
C17 C 0.3705(3) 0.8029(3) 0.40795(14) 0.0404(5) Uani 1 1 d . . . . .
C12 C 0.1236(3) 0.1659(3) 0.57258(14) 0.0455(5) Uani 1 1 d . . . . .
H12 H 0.083068 0.054567 0.568983 0.055 Uiso 1 1 calc R . . . .
C8 C 0.7513(3) 0.6777(2) 0.82576(14) 0.0377(4) Uani 1 1 d . . . . .
H8 H 0.713833 0.689665 0.773838 0.045 Uiso 1 1 calc R . . . .
C24 C -0.2831(3) 0.2610(3) 0.84183(15) 0.0428(5) Uani 1 1 d . . . . .
H24 H -0.356730 0.310427 0.843798 0.051 Uiso 1 1 calc R . . . .
C15 C 0.3491(3) 0.5357(3) 0.42485(15) 0.0477(6) Uani 1 1 d . . . . .
H15 H 0.371553 0.445111 0.408118 0.057 Uiso 1 1 calc R . . . .
C22 C 0.3648(4) 1.0524(4) 0.3609(2) 0.0656(8) Uani 1 1 d . . . . .
H22 H 0.272395 1.050176 0.385246 0.079 Uiso 1 1 calc R . . . .
C2 C 1.0185(4) 0.7249(3) 0.76863(19) 0.0548(7) Uani 1 1 d . . . . .
H2A H 1.119071 0.717300 0.785829 0.066 Uiso 1 1 calc R . . . .
H2B H 0.969591 0.645077 0.720203 0.066 Uiso 1 1 calc R . . . .
C1 C 1.0508(3) 0.8905(3) 0.74554(17) 0.0454(5) Uani 1 1 d . . . . .
C16 C 0.4015(3) 0.6665(3) 0.38137(16) 0.0483(6) Uani 1 1 d . . . . .
H16 H 0.457212 0.663031 0.334554 0.058 Uiso 1 1 calc R . . . .
C18 C 0.2838(3) 0.8066(3) 0.47635(16) 0.0492(6) Uani 1 1 d . . . . .
H18 H 0.263061 0.897830 0.494041 0.059 Uiso 1 1 calc R . . . .
C6 C 0.7073(3) 0.6308(3) 0.96656(14) 0.0456(5) Uani 1 1 d . . . . .
H6 H 0.641169 0.613789 1.010037 0.055 Uiso 1 1 calc R . . . .
C13 C 0.1540(3) 0.2486(3) 0.50667(15) 0.0484(6) Uani 1 1 d . . . . .
H13 H 0.138296 0.205895 0.450652 0.058 Uiso 1 1 calc R . . . .
C21 C 0.5691(3) 1.1202(3) 0.29208(18) 0.0558(7) Uani 1 1 d . . . . .
H21 H 0.647970 1.176685 0.259585 0.067 Uiso 1 1 calc R . . . .
C19 C 0.2281(3) 0.6745(3) 0.51833(16) 0.0501(6) Uani 1 1 d . . . . .
H19 H 0.167232 0.675523 0.563258 0.060 Uiso 1 1 calc R . . . .
C9 C 0.4802(3) 0.6404(3) 0.87459(17) 0.0454(5) Uani 1 1 d . . . . .
H9A H 0.483273 0.725363 0.842613 0.054 Uiso 1 1 calc R . . . .
H9B H 0.443516 0.663470 0.928208 0.054 Uiso 1 1 calc R . . . .
C4 C 0.9633(3) 0.6680(3) 0.91544(17) 0.0487(6) Uani 1 1 d . . . . .
H4 H 1.067662 0.673338 0.924178 0.058 Uiso 1 1 calc R . . . .
C20 C 0.5580(3) 0.9824(3) 0.31984(17) 0.0515(6) Uani 1 1 d . . . . .
H20 H 0.625554 0.927201 0.309793 0.062 Uiso 1 1 calc R . . . .
C5 C 0.8623(3) 0.6383(3) 0.97940(16) 0.0536(6) Uani 1 1 d . . . . .
H5 H 0.898932 0.623565 1.030874 0.064 Uiso 1 1 calc R . . . .

loop_
_atom_site_aniso_label
_atom_site_aniso_U_11
_atom_site_aniso_U_22
_atom_site_aniso_U_33
_atom_site_aniso_U_23
_atom_site_aniso_U_13
_atom_site_aniso_U_12
Co1 0.03947(17) 0.02968(16) 0.03137(16) 0.01055(10) 0.01019(11) 0.01134(12)
O4 0.0650(12) 0.0324(9) 0.0883(15) 0.0073(9) -0.0334(11) 0.0092(8)
O2 0.0439(9) 0.0376(9) 0.0902(15) 0.0198(9) -0.0058(9) 0.0121(8)
O3 0.0343(9) 0.0914(15) 0.0675(13) -0.0260(11) 0.0000(8) 0.0207(10)
N1 0.0480(10) 0.0337(9) 0.0324(9) 0.0088(7) 0.0068(8) 0.0087(8)
N5 0.0497(11) 0.0343(9) 0.0404(10) 0.0118(7) 0.0180(8) 0.0170(8)
N6 0.0364(9) 0.0292(8) 0.0340(9) 0.0075(7) 0.0093(7) 0.0106(7)
N3 0.0445(10) 0.0451(10) 0.0421(10) 0.0190(8) 0.0121(8) 0.0183(9)
N2 0.0545(11) 0.0381(10) 0.0307(9) 0.0108(7) 0.0075(8) 0.0133(8)
O1 0.1052(19) 0.0986(19) 0.0553(13) 0.0376(13) 0.0132(12) 0.0388(15)
C11 0.0594(14) 0.0351(11) 0.0304(10) 0.0086(8) 0.0070(9) 0.0094(10)
C26 0.0333(9) 0.0274(9) 0.0309(9) 0.0040(7) 0.0068(7) 0.0081(7)
C25 0.0418(11) 0.0328(10) 0.0382(11) 0.0100(8) 0.0127(9) 0.0152(9)
C3 0.0427(11) 0.0249(9) 0.0461(12) 0.0105(8) 0.0097(9) 0.0045(8)
C7 0.0354(10) 0.0253(9) 0.0402(11) 0.0056(8) 0.0005(8) 0.0027(8)
C28 0.0294(9) 0.0360(10) 0.0365(10) 0.0063(8) 0.0038(8) 0.0108(8)
N4 0.0750(17) 0.0675(16) 0.090(2) 0.0476(15) 0.0254(15) 0.0353(14)
C23 0.0597(14) 0.0377(11) 0.0472(13) 0.0190(10) 0.0201(11) 0.0227(11)
C27 0.0349(10) 0.0370(10) 0.0315(10) 0.0079(8) 0.0029(8) 0.0125(8)
C10 0.0372(11) 0.0426(12) 0.0302(10) 0.0142(8) 0.0045(8) 0.0010(9)
C14 0.0494(12) 0.0409(11) 0.0315(10) 0.0141(9) 0.0068(9) 0.0136(10)
C17 0.0434(11) 0.0442(12) 0.0379(11) 0.0183(9) 0.0097(9) 0.0171(10)
C12 0.0587(14) 0.0347(11) 0.0355(11) 0.0064(9) 0.0058(10) 0.0085(10)
C8 0.0457(12) 0.0287(9) 0.0360(11) 0.0111(8) 0.0016(9) 0.0092(9)
C24 0.0498(13) 0.0360(11) 0.0506(13) 0.0166(9) 0.0147(10) 0.0213(10)
C15 0.0639(15) 0.0455(13) 0.0426(13) 0.0155(10) 0.0170(11) 0.0271(12)
C22 0.0651(17) 0.0697(18) 0.088(2) 0.0456(17) 0.0354(16) 0.0427(15)
C2 0.0622(16) 0.0367(12) 0.0689(17) 0.0196(11) 0.0307(13) 0.0169(11)
C1 0.0374(11) 0.0430(12) 0.0596(15) 0.0241(11) 0.0198(10) 0.0132(10)
C16 0.0593(15) 0.0533(14) 0.0429(12) 0.0210(10) 0.0228(11) 0.0277(12)
C18 0.0645(15) 0.0441(13) 0.0484(13) 0.0163(10) 0.0217(12) 0.0271(12)
C6 0.0478(13) 0.0448(12) 0.0348(11) 0.0104(9) 0.0043(9) 0.0054(10)
C13 0.0660(16) 0.0406(12) 0.0324(11) 0.0051(9) 0.0055(10) 0.0130(11)
C21 0.0545(15) 0.0589(16) 0.0560(15) 0.0292(13) 0.0161(12) 0.0166(13)
C19 0.0630(15) 0.0528(14) 0.0409(12) 0.0188(11) 0.0232(11) 0.0241(12)
C9 0.0419(12) 0.0339(11) 0.0563(14) 0.0074(10) 0.0016(10) 0.0096(9)
C4 0.0362(11) 0.0419(12) 0.0592(15) 0.0085(11) -0.0060(10) 0.0054(10)
C20 0.0518(14) 0.0553(15) 0.0537(14) 0.0222(12) 0.0216(11) 0.0220(12)
C5 0.0529(14) 0.0583(15) 0.0394(13) 0.0107(11) -0.0095(11) 0.0095(12)

loop_
_atom_type_symbol
_atom_type_description
_atom_type_scat_dispersion_real
_atom_type_scat_dispersion_imag
_atom_type_scat_source
C C 0.0033 0.0016 'International Tables Vol C Tables 4.2.6.8 and 6.1.1.4'
H H 0.0000 0.0000 'International Tables Vol C Tables 4.2.6.8 and 6.1.1.4'
Co Co 0.3494 0.9721 'International Tables Vol C Tables 4.2.6.8 and 6.1.1.4'
N N 0.0061 0.0033 'International Tables Vol C Tables 4.2.6.8 and 6.1.1.4'
O O 0.0106 0.0060 'International Tables Vol C Tables 4.2.6.8 and 6.1.1.4'

loop_
_geom_angle_atom_site_label_1
_geom_angle_atom_site_label_2
_geom_angle_atom_site_label_3
_geom_angle
_geom_angle_site_symmetry_1
_geom_angle_site_symmetry_3
_geom_angle_publ_flag
O4 Co1 O3 58.14(7) . . ?
O2 Co1 O4 94.97(8) 1_445 . ?
O2 Co1 O3 145.43(9) 1_445 . ?
O2 Co1 N1 121.76(9) 1_445 . ?
O2 Co1 N5 96.95(8) 1_445 . ?
N1 Co1 O4 99.81(9) . . ?
N1 Co1 O3 86.62(8) . . ?
N5 Co1 O4 130.40(9) . . ?
N5 Co1 O3 87.44(7) . . ?
N5 Co1 N1 113.69(8) . . ?
C10 O4 Co1 93.48(15) . . ?
C1 O2 Co1 112.50(17) . 1_665 ?
C10 O3 Co1 87.90(17) . . ?
C11 N1 Co1 126.51(15) . . ?
C11 N1 C12 105.45(19) . . ?
C12 N1 Co1 128.04(16) . . ?
C25 N5 Co1 128.58(16) . . ?
C25 N5 C23 105.80(19) . . ?
C23 N5 Co1 125.13(15) . . ?
C25 N6 C26 126.96(18) . . ?
C25 N6 C24 107.30(17) . . ?
C24 N6 C26 125.73(18) . . ?
C22 N3 C17 127.4(2) . . ?
C22 N3 C20 105.6(2) . . ?
C20 N3 C17 127.0(2) . . ?
C11 N2 C14 126.3(2) . . ?
C11 N2 C13 107.39(19) . . ?
C13 N2 C14 126.31(19) . . ?
N1 C11 N2 111.0(2) . . ?
N1 C11 H11 124.5 . . ?
N2 C11 H11 124.5 . . ?
C28 C26 N6 119.91(19) . . ?
C27 C26 N6 119.33(19) . . ?
C27 C26 C28 120.76(18) . . ?
N5 C25 N6 110.73(19) . . ?
N5 C25 H25 124.6 . . ?
N6 C25 H25 124.6 . . ?
C8 C3 C2 120.0(2) . . ?
C4 C3 C8 119.4(2) . . ?
C4 C3 C2 120.6(2) . . ?
C8 C7 C6 118.6(2) . . ?
C8 C7 C9 120.3(2) . . ?
C6 C7 C9 121.0(2) . . ?
C26 C28 H28 120.1 . . ?
C27 C28 C26 119.72(19) 2_457 . ?
C27 C28 H28 120.1 2_457 . ?
C22 N4 C21 104.6(2) . . ?
N5 C23 H23 124.8 . . ?
C24 C23 N5 110.4(2) . . ?
C24 C23 H23 124.8 . . ?
C26 C27 H27 120.2 . . ?
C28 C27 C26 119.52(19) 2_457 . ?
C28 C27 H27 120.2 2_457 . ?
O4 C10 O3 120.4(2) . . ?
O4 C10 C9 122.6(2) . . ?
O3 C10 C9 116.9(2) . . ?
C15 C14 N2 119.5(2) . . ?
C19 C14 N2 119.7(2) . . ?
C19 C14 C15 120.8(2) . . ?
C16 C17 N3 120.3(2) . . ?
C18 C17 N3 119.5(2) . . ?
C18 C17 C16 120.1(2) . . ?
N1 C12 H12 125.0 . . ?
C13 C12 N1 110.1(2) . . ?
C13 C12 H12 125.0 . . ?
C3 C8 H8 119.4 . . ?
C7 C8 C3 121.2(2) . . ?
C7 C8 H8 119.4 . . ?
N6 C24 H24 127.1 . . ?
C23 C24 N6 105.8(2) . . ?
C23 C24 H24 127.1 . . ?
C14 C15 H15 120.3 . . ?
C14 C15 C16 119.4(2) . . ?
C16 C15 H15 120.3 . . ?
N3 C22 H22 123.7 . . ?
N4 C22 N3 112.5(3) . . ?
N4 C22 H22 123.7 . . ?
C3 C2 H2A 109.3 . . ?
C3 C2 H2B 109.3 . . ?
H2A C2 H2B 108.0 . . ?
C1 C2 C3 111.5(2) . . ?
C1 C2 H2A 109.3 . . ?
C1 C2 H2B 109.3 . . ?
O2 C1 C2 117.8(2) . . ?
O1 C1 O2 122.2(2) . . ?
O1 C1 C2 119.9(3) . . ?
C17 C16 H16 120.1 . . ?
C15 C16 C17 119.9(2) . . ?
C15 C16 H16 120.1 . . ?
C17 C18 H18 120.0 . . ?
C19 C18 C17 119.9(2) . . ?
C19 C18 H18 120.0 . . ?
C7 C6 H6 119.6 . . ?
C5 C6 C7 120.7(2) . . ?
C5 C6 H6 119.6 . . ?
N2 C13 H13 127.0 . . ?
C12 C13 N2 106.0(2) . . ?
C12 C13 H13 127.0 . . ?
N4 C21 H21 124.8 . . ?
C20 C21 N4 110.5(2) . . ?
C20 C21 H21 124.8 . . ?
C14 C19 C18 119.8(2) . . ?
C14 C19 H19 120.1 . . ?
C18 C19 H19 120.1 . . ?
C7 C9 C10 117.2(2) . . ?
C7 C9 H9A 108.0 . . ?
C7 C9 H9B 108.0 . . ?
C10 C9 H9A 108.0 . . ?
C10 C9 H9B 108.0 . . ?
H9A C9 H9B 107.2 . . ?
C3 C4 H4 120.0 . . ?
C3 C4 C5 120.0(2) . . ?
C5 C4 H4 120.0 . . ?
N3 C20 H20 126.7 . . ?
C21 C20 N3 106.7(2) . . ?
C21 C20 H20 126.7 . . ?
C6 C5 C4 120.0(2) . . ?
C6 C5 H5 120.0 . . ?
C4 C5 H5 120.0 . . ?

loop_
_geom_bond_atom_site_label_1
_geom_bond_atom_site_label_2
_geom_bond_distance
_geom_bond_site_symmetry_2
_geom_bond_publ_flag
Co1 O4 2.158(2) . ?
Co1 O2 1.996(2) 1_445 ?
Co1 O3 2.273(3) . ?
Co1 N1 2.064(2) . ?
Co1 N5 2.043(2) . ?
O4 C10 1.237(3) . ?
O2 C1 1.253(3) . ?
O3 C10 1.247(3) . ?
N1 C11 1.324(3) . ?
N1 C12 1.375(3) . ?
N5 C25 1.322(3) . ?
N5 C23 1.377(3) . ?
N6 C26 1.431(3) . ?
N6 C25 1.355(3) . ?
N6 C24 1.383(3) . ?
N3 C17 1.419(3) . ?
N3 C22 1.355(3) . ?
N3 C20 1.367(3) . ?
N2 C11 1.351(3) . ?
N2 C14 1.431(3) . ?
N2 C13 1.371(3) . ?
O1 C1 1.234(3) . ?
C11 H11 0.9300 . ?
C26 C28 1.392(3) . ?
C26 C27 1.390(3) . ?
C25 H25 0.9300 . ?
C3 C8 1.390(3) . ?
C3 C2 1.517(3) . ?
C3 C4 1.388(4) . ?
C7 C8 1.388(3) . ?
C7 C6 1.395(3) . ?
C7 C9 1.508(3) . ?
C28 H28 0.9300 . ?
C28 C27 1.384(3) 2_457 ?
N4 C22 1.311(4) . ?
N4 C21 1.366(4) . ?
C23 H23 0.9300 . ?
C23 C24 1.347(3) . ?
C27 H27 0.9300 . ?
C10 C9 1.515(3) . ?
C14 C15 1.383(3) . ?
C14 C19 1.382(4) . ?
C17 C16 1.391(3) . ?
C17 C18 1.385(3) . ?
C12 H12 0.9300 . ?
C12 C13 1.354(3) . ?
C8 H8 0.9300 . ?
C24 H24 0.9300 . ?
C15 H15 0.9300 . ?
C15 C16 1.388(3) . ?
C22 H22 0.9300 . ?
C2 H2A 0.9700 . ?
C2 H2B 0.9700 . ?
C2 C1 1.514(3) . ?
C16 H16 0.9300 . ?
C18 H18 0.9300 . ?
C18 C19 1.384(3) . ?
C6 H6 0.9300 . ?
C6 C5 1.383(4) . ?
C13 H13 0.9300 . ?
C21 H21 0.9300 . ?
C21 C20 1.347(4) . ?
C19 H19 0.9300 . ?
C9 H9A 0.9700 . ?
C9 H9B 0.9700 . ?
C4 H4 0.9300 . ?
C4 C5 1.390(4) . ?
C20 H20 0.9300 . ?
C5 H5 0.9300 . ?

loop_
_geom_torsion_atom_site_label_1
_geom_torsion_atom_site_label_2
_geom_torsion_atom_site_label_3
_geom_torsion_atom_site_label_4
_geom_torsion
_geom_torsion_site_symmetry_1
_geom_torsion_site_symmetry_2
_geom_torsion_site_symmetry_3
_geom_torsion_site_symmetry_4
_geom_torsion_publ_flag
Co1 O4 C10 O3 -2.6(3) . . . . ?
Co1 O4 C10 C9 175.13(19) . . . . ?
Co1 O2 C1 O1 8.3(3) 1_665 . . . ?
Co1 O2 C1 C2 -169.65(17) 1_665 . . . ?
Co1 O3 C10 O4 2.5(2) . . . . ?
Co1 O3 C10 C9 -175.39(18) . . . . ?
Co1 N1 C11 N2 179.98(16) . . . . ?
Co1 N1 C12 C13 179.89(18) . . . . ?
Co1 N5 C25 N6 171.48(15) . . . . ?
Co1 N5 C23 C24 -172.17(17) . . . . ?
O4 C10 C9 C7 12.8(4) . . . . ?
O3 C10 C9 C7 -169.4(2) . . . . ?
N1 C12 C13 N2 0.3(3) . . . . ?
N5 C23 C24 N6 0.1(3) . . . . ?
N6 C26 C28 C27 179.49(18) . . . 2_457 ?
N6 C26 C27 C28 -179.49(18) . . . 2_457 ?
N3 C17 C16 C15 177.9(2) . . . . ?
N3 C17 C18 C19 -179.5(2) . . . . ?
N2 C14 C15 C16 -178.5(2) . . . . ?
N2 C14 C19 C18 176.8(2) . . . . ?
C11 N1 C12 C13 -0.3(3) . . . . ?
C11 N2 C14 C15 139.1(3) . . . . ?
C11 N2 C14 C19 -39.9(4) . . . . ?
C11 N2 C13 C12 -0.2(3) . . . . ?
C26 N6 C25 N5 -178.02(19) . . . . ?
C26 N6 C24 C23 178.3(2) . . . . ?
C25 N5 C23 C24 0.3(3) . . . . ?
C25 N6 C26 C28 31.3(3) . . . . ?
C25 N6 C26 C27 -149.3(2) . . . . ?
C25 N6 C24 C23 -0.5(3) . . . . ?
C3 C2 C1 O2 73.2(3) . . . . ?
C3 C2 C1 O1 -104.9(3) . . . . ?
C3 C4 C5 C6 -0.2(4) . . . . ?
C7 C6 C5 C4 1.7(4) . . . . ?
C28 C26 C27 C28 -0.1(3) . . . 2_457 ?
N4 C21 C20 N3 -0.6(4) . . . . ?
C23 N5 C25 N6 -0.7(3) . . . . ?
C27 C26 C28 C27 0.1(3) . . . 2_457 ?
C14 N2 C11 N1 -179.4(2) . . . . ?
C14 N2 C13 C12 179.3(2) . . . . ?
C14 C15 C16 C17 1.4(4) . . . . ?
C17 N3 C22 N4 178.7(3) . . . . ?
C17 N3 C20 C21 -179.3(2) . . . . ?
C17 C18 C19 C14 1.9(4) . . . . ?
C12 N1 C11 N2 0.2(3) . . . . ?
C8 C3 C2 C1 65.3(3) . . . . ?
C8 C3 C4 C5 -1.4(4) . . . . ?
C8 C7 C6 C5 -1.6(3) . . . . ?
C8 C7 C9 C10 81.0(3) . . . . ?
C24 N6 C26 C28 -147.3(2) . . . . ?
C24 N6 C26 C27 32.2(3) . . . . ?
C24 N6 C25 N5 0.8(3) . . . . ?
C15 C14 C19 C18 -2.2(4) . . . . ?
C22 N3 C17 C16 153.3(3) . . . . ?
C22 N3 C17 C18 -27.1(4) . . . . ?
C22 N3 C20 C21 1.7(3) . . . . ?
C22 N4 C21 C20 -0.7(4) . . . . ?
C2 C3 C8 C7 -178.83(19) . . . . ?
C2 C3 C4 C5 178.9(2) . . . . ?
C16 C17 C18 C19 0.1(4) . . . . ?
C18 C17 C16 C15 -1.7(4) . . . . ?
C6 C7 C8 C3 0.0(3) . . . . ?
C6 C7 C9 C10 -100.7(3) . . . . ?
C13 N2 C11 N1 0.0(3) . . . . ?
C13 N2 C14 C15 -40.3(4) . . . . ?
C13 N2 C14 C19 140.7(3) . . . . ?
C21 N4 C22 N3 1.8(4) . . . . ?
C19 C14 C15 C16 0.5(4) . . . . ?
C9 C7 C8 C3 178.36(19) . . . . ?
C9 C7 C6 C5 -180.0(2) . . . . ?
C4 C3 C8 C7 1.5(3) . . . . ?
C4 C3 C2 C1 -115.1(3) . . . . ?
C20 N3 C17 C16 -25.5(4) . . . . ?
C20 N3 C17 C18 154.1(3) . . . . ?
C20 N3 C22 N4 -2.3(4) . . . . ?
